data_4326448
loop_
_publ_author_name
'Diego Solis-Ibarra'
'Jared S. Silvia'
'Vojtech Jancik'
'Christopher C. Cummins'

_publ_contact_author_address
;
Department of Chemistry, Massachusetts Institute of Technology, 
77 Massachusetts Avenue, Cambridge, Massachusetts 02139
;
_publ_contact_author_email ccummins@mit.edu
_publ_contact_author_name 'Christopher C. Cummins'
_publ_section_title
;
 Facile Synthesis of Zero-, One-, and Two-Dimensional Vanadyl
 Pyrophosphates
;
_journal_name_full 'Inorganic Chemistry'
_journal_page_first 9980
_journal_page_last 9984
_journal_paper_doi 10.1021/ic200510y
_journal_volume 50
_journal_year 2011
_chemical_formula_moiety 'Na2 O8 P2 V, 8 (H2O)'
_chemical_formula_sum 'H16 Na2 O16 P2 V'
_chemical_formula_weight 430.99
_chemical_name_systematic
; 
 ? 
;
_space_group_IT_number 14
_symmetry_cell_setting monoclinic
_symmetry_space_group_name_Hall '-P 2yn'
_symmetry_space_group_name_H-M 'P 1 21/n 1'
_atom_sites_solution_hydrogens geom
_atom_sites_solution_primary direct
_atom_sites_solution_secondary difmap
_audit_creation_method SHELXL-97
_cell_angle_alpha 90.00
_cell_angle_beta 98.5710(10)
_cell_angle_gamma 90.00
_cell_formula_units_Z 4
_cell_length_a 8.78520(10)
_cell_length_b 9.60940(10)
_cell_length_c 16.7847(3)
_cell_measurement_reflns_used 9909
_cell_measurement_temperature 100(2)
_cell_measurement_theta_max 69.04
_cell_measurement_theta_min 5.32
_cell_volume 1401.15(3)
_computing_cell_refinement 'SAINT 7.46A (Bruker-AXS, 2009)'
_computing_data_collection 'APEX2 v2009.9.0 (Bruker-AXS, 2009)'
_computing_data_reduction 'SAINT 7.46A (Bruker-AXS, 2009)'
_computing_molecular_graphics 'Bruker SHELXTL'
_computing_publication_material 'Bruker SHELXTL'
_computing_structure_refinement 'SHELXL-97 (Sheldrick, 2008)'
_computing_structure_solution 'SHELXS-97 (Sheldrick, 2008)'
_diffrn_ambient_temperature 100(2)
_diffrn_measured_fraction_theta_full 0.994
_diffrn_measured_fraction_theta_max 0.994
_diffrn_radiation_monochromator graphite
_diffrn_radiation_source 'fine-focus sealed tube'
_diffrn_radiation_type CuK\a
_diffrn_radiation_wavelength 1.54178
_diffrn_reflns_av_R_equivalents 0.0409
_diffrn_reflns_av_sigmaI/netI 0.0190
_diffrn_reflns_limit_h_max 10
_diffrn_reflns_limit_h_min -10
_diffrn_reflns_limit_k_max 11
_diffrn_reflns_limit_k_min -11
_diffrn_reflns_limit_l_max 20
_diffrn_reflns_limit_l_min -20
_diffrn_reflns_number 25105
_diffrn_reflns_theta_full 69.74
_diffrn_reflns_theta_max 69.74
_diffrn_reflns_theta_min 5.32
_exptl_absorpt_coefficient_mu 9.539
_exptl_absorpt_correction_T_max 0.7532
_exptl_absorpt_correction_T_min 0.3878
_exptl_absorpt_correction_type multi-scan
_exptl_absorpt_process_details 'SADABS (Sheldrick, 2009)'
_exptl_crystal_colour blue
_exptl_crystal_density_diffrn 2.043
_exptl_crystal_description shard
_exptl_crystal_F_000 876
_exptl_crystal_size_max 0.25
_exptl_crystal_size_mid 0.23
_exptl_crystal_size_min 0.12
_refine_diff_density_max 0.468
_refine_diff_density_min -0.472
_refine_diff_density_rms 0.088
_refine_ls_extinction_method none
_refine_ls_goodness_of_fit_ref 1.228
_refine_ls_hydrogen_treatment mixed
_refine_ls_matrix_type full
_refine_ls_number_parameters 304
_refine_ls_number_reflns 2634
_refine_ls_number_restraints 255
_refine_ls_restrained_S_all 1.176
_refine_ls_R_factor_all 0.0366
_refine_ls_R_factor_gt 0.0365
_refine_ls_shift/su_max 0.018
_refine_ls_shift/su_mean 0.001
_refine_ls_structure_factor_coef Fsqd
_refine_ls_weighting_details 'calc w=1/[\s^2^(Fo^2^)+(0.0295P)^2^+3.7528P] where P=(Fo^2^+2Fc^2^)/3'
_refine_ls_weighting_scheme calc
_refine_ls_wR_factor_gt 0.0907
_refine_ls_wR_factor_ref 0.0908
_reflns_number_gt 2618
_reflns_number_total 2634
_reflns_threshold_expression >2sigma(I)
_cod_data_source_file ic200510y_si_001_1.cif
_cod_data_source_block d8_10013
_cod_database_code 4326448

loop_
_symmetry_equiv_pos_as_xyz
'x, y, z'
'-x+1/2, y+1/2, -z+1/2'
'-x, -y, -z'
'x-1/2, -y-1/2, z-1/2'

loop_
_atom_site_label
_atom_site_type_symbol
_atom_site_fract_x
_atom_site_fract_y
_atom_site_fract_z
_atom_site_U_iso_or_equiv
_atom_site_adp_type
_atom_site_occupancy
_atom_site_symmetry_multiplicity
_atom_site_calc_flag
_atom_site_refinement_flags
_atom_site_disorder_assembly
_atom_site_disorder_group
P1 P 0.02390(5) 0.10836(5) 0.18473(3) 0.00574(10) Uani 1 1 d U . .
P2 P 0.13574(5) 0.11164(5) 0.35360(3) 0.00528(10) Uani 1 1 d U . .
V1 V 0.25858(5) 0.35429(5) 0.24629(3) 0.00438(11) Uani 0.7138(9) 1 d PDU . 1
O1 O 0.40535(18) 0.2656(2) 0.23022(12) 0.0132(5) Uani 0.7138(9) 1 d PDU . 1
O2 O 0.04325(18) 0.4781(2) 0.26771(12) 0.0122(5) Uani 0.7138(9) 1 d PDU . 1
H21 H -0.0282(18) 0.502(2) 0.2324(10) 0.015 Uiso 0.7138(9) 1 d PD . 1
H22 H 0.066(3) 0.5602(16) 0.2807(19) 0.015 Uiso 0.7138(9) 1 d PD . 1
V1A V 0.21048(13) 0.38235(13) 0.25334(7) 0.0093(3) Uani 0.2862(9) 1 d PDU . 2
O2A O 0.4228(2) 0.2623(2) 0.22402(18) 0.0159(12) Uani 0.2862(9) 1 d PDU . 2
H21A H 0.4889(7) 0.266(2) 0.2656(3) 0.019 Uiso 0.2862(9) 1 d PD . 2
H21B H 0.408(3) 0.1762(5) 0.219(3) 0.019 Uiso 0.2862(9) 1 d PD . 2
O1A O 0.0687(3) 0.4715(4) 0.2756(3) 0.0132(9) Uani 0.2862(9) 1 d PDU . 2
Na4 Na -0.02382(8) 0.31489(8) 0.48797(4) 0.01286(17) Uani 1 1 d U . .
Na5 Na 0.17638(8) 0.01257(8) 0.55416(4) 0.01041(16) Uani 1 1 d U . .
O21 O 0.21217(15) 0.25143(14) 0.34315(7) 0.0099(3) Uani 1 1 d U . .
O24 O 0.24423(15) -0.00951(14) 0.34341(7) 0.0099(3) Uani 1 1 d U . .
O11 O 0.42103(16) 0.10326(16) 0.54032(9) 0.0176(3) Uani 1 1 d DU A .
H112 H 0.475(2) 0.122(3) 0.5841(10) 0.021 Uiso 1 1 d D . .
H111 H 0.4529(15) 0.0259(14) 0.5519(6) 0.021 Uiso 1 1 d D . .
O12 O -0.13167(15) 0.09077(14) 0.13559(8) 0.0123(3) Uani 1 1 d U . .
O13 O 0.13626(16) -0.00899(15) 0.17359(8) 0.0153(3) Uani 1 1 d U . .
O14 O 0.09559(15) 0.25048(14) 0.17425(8) 0.0117(3) Uani 1 1 d U . .
O15 O -0.00350(14) 0.09901(14) 0.27785(7) 0.0082(3) Uani 1 1 d U . .
O33 O -0.22856(15) 0.18815(15) 0.51973(8) 0.0133(3) Uani 1 1 d DU . .
H331 H -0.3081(18) 0.234(2) 0.5038(14) 0.016 Uiso 1 1 d D . .
H332 H -0.243(3) 0.155(2) 0.5636(9) 0.016 Uiso 1 1 d D . .
O23 O 0.06122(14) 0.10274(13) 0.42780(7) 0.0081(3) Uani 1 1 d U . .
O22 O -0.16900(16) 0.37109(15) 0.35806(9) 0.0173(3) Uani 1 1 d DU . .
H221 H -0.2424(19) 0.428(2) 0.3510(15) 0.021 Uiso 1 1 d D . .
H222 H -0.120(2) 0.398(2) 0.3244(10) 0.021 Uiso 1 1 d D . .
O44 O 0.17353(16) 0.47589(16) 0.47625(9) 0.0177(3) Uani 1 1 d DU . .
H441 H 0.203(2) 0.474(3) 0.4314(9) 0.021 Uiso 1 1 d D . .
H442 H 0.2522(19) 0.465(3) 0.5115(12) 0.021 Uiso 1 1 d D . .
O55 O 0.12046(15) 0.22883(15) 0.61204(8) 0.0143(3) Uani 1 1 d DU A .
H552 H 0.1955(18) 0.280(2) 0.6276(14) 0.017 Uiso 1 1 d D . .
H551 H 0.071(2) 0.226(3) 0.6500(9) 0.017 Uiso 1 1 d D . .
O66 O 0.2918(3) -0.1017(3) 0.67428(14) 0.0210(6) Uani 0.717(5) 1 d PDU A 1
H66A H 0.222(2) -0.079(4) 0.7002(15) 0.025 Uiso 0.717(5) 1 d PD A 1
H66B H 0.288(4) -0.1891(15) 0.669(2) 0.025 Uiso 0.717(5) 1 d PD A 1
O67 O 0.3348(9) -0.1299(8) 0.6611(5) 0.043(2) Uani 0.283(5) 1 d PDU A 2
H67A H 0.252(3) -0.114(10) 0.630(3) 0.051 Uiso 0.283(5) 1 d PD A 2
H67B H 0.391(3) -0.0826(19) 0.696(2) 0.051 Uiso 0.283(5) 1 d PD A 2
O77 O 0.5038(2) 0.3549(2) 0.47021(12) 0.0180(5) Uani 0.772(4) 1 d PDU B 1
H771 H 0.453(3) 0.286(2) 0.4826(18) 0.022 Uiso 0.772(4) 1 d PD B 1
H772 H 0.473(4) 0.371(3) 0.4213(9) 0.022 Uiso 0.772(4) 1 d PD B 1
O77A O 0.5091(9) 0.2945(8) 0.4383(5) 0.031(2) Uani 0.228(4) 1 d PDU B 2
H773 H 0.457(3) 0.2212(16) 0.437(4) 0.037 Uiso 0.228(4) 1 d PD B 2
H774 H 0.472(5) 0.365(2) 0.458(3) 0.037 Uiso 0.228(4) 1 d PD B 2

loop_
_atom_site_aniso_label
_atom_site_aniso_U_11
_atom_site_aniso_U_22
_atom_site_aniso_U_33
_atom_site_aniso_U_23
_atom_site_aniso_U_13
_atom_site_aniso_U_12
P1 0.00517(19) 0.0069(2) 0.00448(19) 0.00035(16) -0.00132(16) 0.00031(16)
P2 0.00470(18) 0.0078(2) 0.00346(19) 0.00051(15) 0.00114(15) -0.00013(16)
V1 0.0046(2) 0.0057(2) 0.00284(19) -0.00032(16) 0.00073(16) -0.00081(17)
O1 0.0083(7) 0.0197(10) 0.0140(9) 0.0055(8) 0.0089(7) 0.0025(7)
O2 0.0072(8) 0.0156(9) 0.0128(9) 0.0035(8) -0.0014(7) 0.0064(7)
V1A 0.0117(6) 0.0118(6) 0.0040(5) 0.0005(4) 0.0001(5) -0.0052(5)
O2A 0.0149(16) 0.020(3) 0.014(3) -0.002(2) 0.0061(17) -0.0023(16)
O1A 0.0131(13) 0.0139(15) 0.0127(16) 0.0016(13) 0.0017(12) -0.0020(11)
Na4 0.0125(3) 0.0125(3) 0.0133(3) -0.0006(3) 0.0009(3) -0.0002(3)
Na5 0.0088(3) 0.0134(3) 0.0090(3) -0.0004(3) 0.0013(3) -0.0017(3)
O21 0.0129(6) 0.0115(6) 0.0052(6) 0.0007(5) 0.0012(5) -0.0051(5)
O24 0.0108(6) 0.0137(6) 0.0049(6) -0.0014(5) 0.0001(5) 0.0038(5)
O11 0.0117(6) 0.0214(7) 0.0192(7) -0.0068(6) 0.0015(5) -0.0029(6)
O12 0.0098(6) 0.0148(6) 0.0107(6) 0.0015(5) -0.0036(5) -0.0029(5)
O13 0.0216(7) 0.0181(7) 0.0054(6) 0.0017(5) -0.0005(5) 0.0121(6)
O14 0.0139(6) 0.0140(6) 0.0061(6) 0.0003(5) -0.0019(5) -0.0063(5)
O15 0.0055(5) 0.0124(6) 0.0064(6) 0.0011(5) -0.0005(5) -0.0005(5)
O33 0.0123(6) 0.0162(7) 0.0122(6) 0.0041(5) 0.0046(5) 0.0025(5)
O23 0.0081(5) 0.0111(6) 0.0056(6) 0.0009(5) 0.0022(5) -0.0011(5)
O22 0.0156(6) 0.0210(7) 0.0167(7) 0.0064(6) 0.0072(5) 0.0075(6)
O44 0.0160(7) 0.0217(7) 0.0163(7) -0.0033(6) 0.0059(6) 0.0002(6)
O55 0.0118(6) 0.0194(7) 0.0122(6) -0.0037(6) 0.0033(5) -0.0032(6)
O66 0.0117(10) 0.0337(13) 0.0174(11) -0.0005(9) 0.0013(8) 0.0020(9)
O67 0.043(4) 0.034(3) 0.042(4) 0.010(3) -0.026(3) -0.010(3)
O77 0.0141(9) 0.0246(11) 0.0143(9) 0.0084(8) -0.0014(7) 0.0012(8)
O77A 0.025(4) 0.025(4) 0.042(5) 0.015(4) 0.000(3) -0.002(3)

loop_
_atom_type_symbol
_atom_type_description
_atom_type_scat_dispersion_real
_atom_type_scat_dispersion_imag
_atom_type_scat_source
O O 0.0492 0.0322 'International Tables Vol C Tables 4.2.6.8 and 6.1.1.4'
H H 0.0000 0.0000 'International Tables Vol C Tables 4.2.6.8 and 6.1.1.4'
Na Na 0.1353 0.1239 'International Tables Vol C Tables 4.2.6.8 and 6.1.1.4'
P P 0.2955 0.4335 'International Tables Vol C Tables 4.2.6.8 and 6.1.1.4'
V V 0.0687 2.1097 'International Tables Vol C Tables 4.2.6.8 and 6.1.1.4'

loop_
_geom_angle_atom_site_label_1
_geom_angle_atom_site_label_2
_geom_angle_atom_site_label_3
_geom_angle
_geom_angle_site_symmetry_1
_geom_angle_site_symmetry_3
O12 P1 O14 113.35(8) . .
O12 P1 O13 113.74(8) . .
O14 P1 O13 111.18(8) . .
O12 P1 O15 105.71(7) . .
O14 P1 O15 106.53(7) . .
O13 P1 O15 105.59(7) . .
O23 P2 O21 113.70(7) . .
O23 P2 O24 114.05(7) . .
O21 P2 O24 111.43(8) . .
O23 P2 O15 105.94(7) . .
O21 P2 O15 105.54(7) . .
O24 P2 O15 105.26(7) . .
O21 P2 Na4 78.72(5) . .
O24 P2 Na4 145.86(5) . .
O15 P2 Na4 102.82(5) . .
O1 V1 O24 98.15(8) . 2
O1 V1 O21 98.11(8) . .
O24 V1 O21 163.70(6) 2 .
O1 V1 O14 98.91(8) . .
O24 V1 O14 86.77(5) 2 .
O21 V1 O14 91.76(6) . .
O1 V1 O13 99.18(8) . 2
O24 V1 O13 91.66(6) 2 2
O21 V1 O13 84.71(6) . 2
O14 V1 O13 161.89(6) . 2
O1 V1 O2 178.61(9) . .
O24 V1 O2 82.01(7) 2 .
O21 V1 O2 81.76(7) . .
O14 V1 O2 79.72(6) . .
O13 V1 O2 82.19(6) 2 .
O1A V1A O21 94.6(2) . .
O1A V1A O13 93.10(17) . 2
O21 V1A O13 86.31(7) . 2
O1A V1A O14 99.27(17) . .
O21 V1A O14 92.81(7) . .
O13 V1A O14 167.63(9) 2 .
O1A V1A O24 99.5(2) . 2
O21 V1A O24 165.76(9) . 2
O13 V1A O24 91.69(7) 2 2
O14 V1A O24 86.13(7) . 2
O1A V1A O2A 177.19(18) . .
O21 V1A O2A 85.96(9) . .
O13 V1A O2A 84.19(8) 2 .
O14 V1A O2A 83.44(8) . .
O24 V1A O2A 79.81(9) 2 .
O33 Na4 O44 168.18(6) . .
O33 Na4 O55 86.95(5) . .
O44 Na4 O55 89.93(5) . .
O33 Na4 O22 90.10(5) . .
O44 Na4 O22 94.24(6) . .
O55 Na4 O22 172.81(6) . .
O33 Na4 O23 87.24(5) . .
O44 Na4 O23 103.87(6) . .
O55 Na4 O23 85.25(5) . .
O22 Na4 O23 88.07(5) . .
O33 Na4 O44 85.03(5) . 3_566
O44 Na4 O44 84.99(6) . 3_566
O55 Na4 O44 107.01(5) . 3_566
O22 Na4 O44 79.23(5) . 3_566
O23 Na4 O44 165.09(5) . 3_566
O33 Na4 P2 105.12(4) . .
O44 Na4 P2 86.63(4) . .
O55 Na4 P2 99.10(4) . .
O22 Na4 P2 75.34(4) . .
O23 Na4 P2 22.16(3) . .
O44 Na4 P2 152.51(4) 3_566 .
O33 Na4 Na5 43.24(4) . 3_556
O44 Na4 Na5 148.26(5) . 3_556
O55 Na4 Na5 90.13(4) . 3_556
O22 Na4 Na5 83.24(4) . 3_556
O23 Na4 Na5 44.55(3) . 3_556
O44 Na4 Na5 125.08(4) 3_566 3_556
P2 Na4 Na5 62.052(19) . 3_556
O33 Na4 Na5 81.94(4) . .
O44 Na4 Na5 103.37(4) . .
O55 Na4 Na5 42.80(4) . .
O22 Na4 Na5 130.25(5) . .
O23 Na4 Na5 42.77(3) . .
O44 Na4 Na5 147.46(5) 3_566 .
P2 Na4 Na5 60.027(19) . .
Na5 Na4 Na5 57.88(2) 3_556 .
O33 Na4 Na4 125.42(5) . 3_566
O44 Na4 Na4 44.32(4) . 3_566
O55 Na4 Na4 101.79(5) . 3_566
O22 Na4 Na4 85.26(5) . 3_566
O23 Na4 Na4 146.57(5) . 3_566
O44 Na4 Na4 40.67(4) 3_566 3_566
P2 Na4 Na4 125.71(3) . 3_566
Na5 Na4 Na4 163.64(4) 3_556 3_566
Na5 Na4 Na4 137.95(3) . 3_566
O11 Na5 O23 92.88(5) . .
O11 Na5 O33 89.94(5) . 3_556
O23 Na5 O33 85.38(5) . 3_556
O11 Na5 O55 87.94(5) . .
O23 Na5 O55 87.68(5) . .
O33 Na5 O55 172.64(6) 3_556 .
O11 Na5 O66 88.55(7) . .
O23 Na5 O66 173.89(8) . .
O33 Na5 O66 88.67(7) 3_556 .
O55 Na5 O66 98.32(7) . .
O11 Na5 O23 174.13(6) . 3_556
O23 Na5 O23 91.05(5) . 3_556
O33 Na5 O23 86.03(5) 3_556 3_556
O55 Na5 O23 96.57(5) . 3_556
O66 Na5 O23 87.10(7) . 3_556
O11 Na5 O67 81.7(2) . .
O23 Na5 O67 163.0(2) . .
O33 Na5 O67 78.5(2) 3_556 .
O55 Na5 O67 108.1(2) . .
O66 Na5 O67 12.3(2) . .
O23 Na5 O67 93.3(2) 3_556 .
O11 Na5 Na5 138.81(5) . 3_556
O23 Na5 Na5 46.11(3) . 3_556
O33 Na5 Na5 83.87(4) 3_556 3_556
O55 Na5 Na5 93.09(4) . 3_556
O66 Na5 Na5 131.75(7) . 3_556
O23 Na5 Na5 44.94(3) 3_556 3_556
O67 Na5 Na5 135.79(19) . 3_556
O11 Na5 Na4 130.33(5) . 3_556
O23 Na5 Na4 92.81(4) . 3_556
O33 Na5 Na4 41.57(4) 3_556 3_556
O55 Na5 Na4 141.57(5) . 3_556
O66 Na5 Na4 81.76(6) . 3_556
O23 Na5 Na4 45.00(4) 3_556 3_556
O67 Na5 Na4 78.81(18) . 3_556
Na5 Na5 Na4 61.64(3) 3_556 3_556
O11 Na5 Na4 94.83(4) . .
O23 Na5 Na4 44.30(4) . .
O33 Na5 Na4 129.58(4) 3_556 .
O55 Na5 Na4 43.72(4) . .
O66 Na5 Na4 141.50(7) . .
O23 Na5 Na4 91.02(4) 3_556 .
O67 Na5 Na4 151.9(2) . .
Na5 Na5 Na4 60.48(2) 3_556 .
Na4 Na5 Na4 122.12(2) 3_556 .
P2 O21 V1A 134.50(8) . .
P2 O21 V1 132.64(8) . .
P2 O24 V1 130.28(7) . 2_545
P2 O24 V1A 133.07(8) . 2_545
P1 O13 V1A 134.89(9) . 2_545
P1 O13 V1 130.02(8) . 2_545
P1 O14 V1A 131.92(9) . .
P1 O14 V1 130.42(8) . .
P1 O15 P2 123.09(8) . .
Na4 O33 Na5 95.19(6) . 3_556
P2 O23 Na5 125.79(7) . .
P2 O23 Na5 128.58(7) . 3_556
Na5 O23 Na5 88.95(5) . 3_556
P2 O23 Na4 119.77(7) . .
Na5 O23 Na4 92.93(5) . .
Na5 O23 Na4 90.44(5) 3_556 .
Na4 O44 Na4 95.01(6) . 3_566
Na5 O55 Na4 93.49(5) . .

loop_
_geom_bond_atom_site_label_1
_geom_bond_atom_site_label_2
_geom_bond_distance
_geom_bond_site_symmetry_2
P1 O12 1.4970(13) .
P1 O14 1.5250(14) .
P1 O13 1.5283(15) .
P1 O15 1.6189(13) .
P2 O23 1.4932(13) .
P2 O21 1.5236(14) .
P2 O24 1.5302(14) .
P2 O15 1.6323(12) .
P2 Na4 3.4363(9) .
V1 O1 1.6016(17) .
V1 O24 1.9922(14) 2
V1 O21 1.9961(14) .
V1 O14 1.9979(13) .
V1 O13 2.0045(14) 2
V1 O2 2.3079(16) .
V1A O1A 1.601(3) .
V1A O21 1.9619(18) .
V1A O13 1.9787(18) 2
V1A O14 1.9969(17) .
V1A O24 2.0168(18) 2
V1A O2A 2.308(2) .
Na4 O33 2.2997(16) .
Na4 O44 2.3537(17) .
Na4 O55 2.4168(15) .
Na4 O22 2.4174(16) .
Na4 O23 2.4411(15) .
Na4 O44 2.5235(17) 3_566
Na4 Na5 3.4519(11) 3_556
Na4 Na5 3.4907(10) .
Na4 Na4 3.5978(15) 3_566
Na5 O11 2.3627(16) .
Na5 O23 2.3735(14) .
Na5 O33 2.3745(16) 3_556
Na5 O55 2.3761(16) .
Na5 O66 2.385(2) .
Na5 O23 2.4218(14) 3_556
Na5 O67 2.508(7) .
Na5 Na5 3.3599(14) 3_556
Na5 Na4 3.4519(11) 3_556
O24 V1 1.9922(14) 2_545
O24 V1A 2.0168(18) 2_545
O13 V1A 1.9786(18) 2_545
O13 V1 2.0045(14) 2_545
O33 Na5 2.3745(16) 3_556
O23 Na5 2.4218(14) 3_556
O44 Na4 2.5234(17) 3_566
